data_1502323
loop_
_publ_author_name
'Kundrat, Ondrej'
'Eigner, Vaclav'
'Dvorakova, Hana'
'Lhotak, Pavel'

_publ_section_title
;
 S-alkylation of thiacalixarenes: a long-neglected possibility in the
 calixarene family.
;
_journal_issue 15
_journal_name_full 'Organic letters'
_journal_page_first 4032
_journal_page_last 4035
_journal_paper_doi 10.1021/ol201546y
_journal_volume 13
_journal_year 2011
_chemical_formula_moiety 'C40 H50 O4 S4, 2(C F3 O3 S)'
_chemical_formula_sum 'C42 H50 F6 O10 S6'
_chemical_formula_weight 1021.24
_space_group_IT_number 2
_symmetry_cell_setting triclinic
_symmetry_space_group_name_Hall '-P 1'
_symmetry_space_group_name_H-M 'P -1'
_atom_sites_solution_hydrogens geom
_atom_sites_solution_primary direct
_cell_angle_alpha 97.5410(17)
_cell_angle_beta 100.6650(17)
_cell_angle_gamma 110.1651(12)
_cell_formula_units_Z 2
_cell_length_a 9.4810(3)
_cell_length_b 12.9970(4)
_cell_length_c 21.7340(5)
_cell_measurement_reflns_used 8240
_cell_measurement_temperature 150
_cell_measurement_theta_max 25
_cell_measurement_theta_min 1
_cell_volume 2414.73(12)
_computing_cell_refinement 'DENZO/SCALEPACK (Otwinowski & Minor, 1997)'
_computing_data_collection 'COLLECT (Nonius, 2001).'
_computing_data_reduction 'DENZO/SCALEPACK (Otwinowski & Minor, 1997)'
_computing_molecular_graphics 'CAMERON (Watkin et al., 1996)'
_computing_publication_material 'CRYSTALS (Betteridge et al., 2003)'
_computing_structure_refinement 'CRYSTALS (Betteridge et al., 2003)'
_computing_structure_solution 'SHELXS 86 (Sheldrick, 1986)'
_diffrn_ambient_temperature 150
_diffrn_measured_fraction_theta_full 0.997
_diffrn_measured_fraction_theta_max 0.997
_diffrn_measurement_device 'Nonius KappaCCD'
_diffrn_measurement_device_type Area
_diffrn_measurement_method '\f & \w scans'
_diffrn_radiation_monochromator graphite
_diffrn_radiation_type 'Mo K\a'
_diffrn_radiation_wavelength 0.71073
_diffrn_reflns_av_R_equivalents 0.025
_diffrn_reflns_limit_h_max 11
_diffrn_reflns_limit_h_min -11
_diffrn_reflns_limit_k_max 15
_diffrn_reflns_limit_k_min -15
_diffrn_reflns_limit_l_max 25
_diffrn_reflns_limit_l_min -25
_diffrn_reflns_number 16178
_diffrn_reflns_theta_full 25.022
_diffrn_reflns_theta_max 25.022
_diffrn_reflns_theta_min 1.779
_diffrn_standards_number 0
_exptl_absorpt_coefficient_mu 0.359
_exptl_absorpt_correction_type none
_exptl_crystal_colour colorless
_exptl_crystal_density_diffrn 1.404
_exptl_crystal_density_method 'not measured'
_exptl_crystal_description prism
_exptl_crystal_F_000 1064
_exptl_crystal_size_max 0.300
_exptl_crystal_size_mid 0.300
_exptl_crystal_size_min 0.200
_refine_diff_density_max 0.91
_refine_diff_density_min -0.76
_refine_ls_extinction_method None
_refine_ls_goodness_of_fit_ref 0.9736
_refine_ls_hydrogen_treatment none
_refine_ls_matrix_type full
_refine_ls_number_parameters 604
_refine_ls_number_reflns 8509
_refine_ls_number_restraints 30
_refine_ls_R_factor_all 0.1064
_refine_ls_R_factor_gt 0.0846
_refine_ls_shift/su_max 0.0029232
_refine_ls_shift/su_mean 3.4784825
_refine_ls_structure_factor_coef Fsqd
_refine_ls_weighting_details
;
 Method= Modified Sheldrick 
 w=1/[\s^2^(F^2^) + ( 0.12P)^2^ +14.75P] 
 ,where P=(max(Fo^2^,0) + 2Fc^2^)/3 
;
_refine_ls_weighting_scheme calc
_refine_ls_wR_factor_all 0.2798
_refine_ls_wR_factor_gt 0.2697
_refine_ls_wR_factor_ref 0.2798
_reflns_limit_h_max 10
_reflns_limit_h_min -11
_reflns_limit_k_max 15
_reflns_limit_k_min -15
_reflns_limit_l_max 25
_reflns_limit_l_min 0
_reflns_number_gt 6140
_reflns_number_total 8509
_reflns_threshold_expression I>2.0\s(I)
_oxford_diffrn_Wilson_B_factor 0.00
_oxford_diffrn_Wilson_scale 0.00
_oxford_refine_ls_r_factor_ref 0.1064
_oxford_refine_ls_scale 0.3783(9)
_oxford_reflns_number_all 8509
_oxford_reflns_threshold_expression_ref I>-10.0\s(I)
_cod_data_source_file ol201546y_si_001.cif
_cod_data_source_block 1
_cod_depositor_comments
;
The following automatic conversions were performed:

'_symmetry_cell_setting' value 'Triclinic' changed to 'triclinic'
according to /home/saulius/struct/CIF-dictionaries/cif_core.dic
dictionary named 'cif_core.dic' version 2.4.1 from 2010-06-29.

Automatic conversion script
Id: cif_fix_values 1715 2011-07-08 13:25:40Z adriana 
;
_cod_original_cell_volume 2414.73(13)
_cod_original_sg_symbol_H-M 'P -1 '
_cod_database_code 1502323

loop_
_symmetry_equiv_pos_as_xyz
x,y,z
-x,-y,-z

loop_
_atom_site_label
_atom_site_type_symbol
_atom_site_fract_x
_atom_site_fract_y
_atom_site_fract_z
_atom_site_U_iso_or_equiv
_atom_site_occupancy
_atom_site_adp_type
_atom_site_refinement_flags_posn
_atom_site_refinement_flags_adp
_atom_site_disorder_assembly
_atom_site_disorder_group
S1 S 0.69709(19) 0.83915(13) 0.08797(8) 0.0472 1.0000 Uani . . . .
S2 S 0.79672(19) 0.65905(13) 0.40957(8) 0.0478 1.0000 Uani . . . .
S3 S 0.5508(2) 0.43926(13) 0.15908(8) 0.0518 1.0000 Uani . . . .
S4 S 0.9281(2) 1.05872(14) 0.33954(8) 0.0539 1.0000 Uani . . . .
S5 S 0.8707(3) 0.22539(19) 0.04440(10) 0.0689 1.0000 Uani . . . .
S6 S 0.4202(2) 0.69590(19) 0.52099(10) 0.0715 1.0000 Uani . . . .
O7 O 0.7407(5) 0.8167(4) 0.3442(2) 0.0476 1.0000 Uani . . . .
O8 O 0.5707(5) 0.6806(4) 0.1570(2) 0.0501 1.0000 Uani . . . .
O9 O 0.6923(5) 0.9596(3) 0.2102(2) 0.0466 1.0000 Uani . . . .
O10 O 0.5527(5) 0.5430(3) 0.2931(2) 0.0462 1.0000 Uani . . . .
C11 C 0.6931(7) 0.5465(5) 0.2858(3) 0.0416 1.0000 Uani . . . .
C12 C 0.8342(7) 0.9539(5) 0.2115(3) 0.0450 1.0000 Uani . . . .
C13 C 0.6212(7) 0.6321(5) 0.1107(3) 0.0428 1.0000 Uani . . . .
C14 C 0.8827(7) 0.8656(5) 0.3865(3) 0.0435 1.0000 Uani . . . .
C15 C 0.9338(7) 0.8000(5) 0.4233(3) 0.0473 1.0000 Uani . . . .
C16 C 0.6913(7) 0.6982(5) 0.0714(3) 0.0439 1.0000 Uani . . . .
C17 C 0.8570(7) 0.8994(5) 0.1567(3) 0.0451 1.0000 Uani . . . .
C18 C 0.9535(7) 0.9945(5) 0.2671(3) 0.0451 1.0000 Uani . . . .
C19 C 0.8245(7) 0.5978(5) 0.3366(3) 0.0466 1.0000 Uani . . . .
O20 O 0.9264(6) 0.1660(4) 0.0007(3) 0.0706 1.0000 Uani . . . .
C21 C 0.6834(8) 0.4840(6) 0.0580(3) 0.0536 1.0000 Uani . . . .
C22 C 0.6205(8) 0.5232(5) 0.1052(3) 0.0474 1.0000 Uani . . . .
C23 C 0.9712(8) 0.6054(6) 0.3311(3) 0.0544 1.0000 Uani . . . .
C24 C 0.9971(8) 0.8880(6) 0.1560(3) 0.0558 1.0000 Uani . . . .
C25 C 1.1268(8) 1.0186(6) 0.4338(3) 0.0531 1.0000 Uani . . . .
C26 C 1.1755(8) 0.9520(6) 0.4705(3) 0.0569 1.0000 Uani . . . .
C27 C 0.4035(8) 0.6316(6) 0.1535(3) 0.0582 1.0000 Uani . . . .
C28 C 0.6232(8) 0.8514(6) 0.3665(4) 0.0597 1.0000 Uani . . . .
C29 C 0.9835(8) 0.9754(5) 0.3906(3) 0.0470 1.0000 Uani . . . .
C30 C 0.7131(8) 0.5027(5) 0.2269(3) 0.0501 1.0000 Uani . . . .
C31 C 1.1147(8) 0.9306(6) 0.2106(4) 0.0591 1.0000 Uani . . . .
C32 C 1.0799(8) 0.8409(6) 0.4653(3) 0.0532 1.0000 Uani . . . .
C33 C 0.4528(8) 0.4343(6) 0.3003(4) 0.0552 1.0000 Uani . . . .
C34 C 0.7559(8) 0.6596(6) 0.0256(3) 0.0566 1.0000 Uani . . . .
C35 C 0.8596(8) 0.5093(6) 0.2217(4) 0.0594 1.0000 Uani . . . .
C36 C 1.0946(8) 0.9835(6) 0.2654(3) 0.0583 1.0000 Uani . . . .
F37 F 1.0228(8) 0.1681(5) 0.1377(3) 0.1093 1.0000 Uani . . . .
C38 C 0.8821(9) 0.5961(6) 0.4677(3) 0.0594 1.0000 Uani . . . .
C39 C 0.7495(8) 0.5510(6) 0.0190(3) 0.0570 1.0000 Uani . . . .
C40 C 0.4746(8) 0.7988(7) 0.3172(4) 0.0656 1.0000 Uani . . . .
C41 C 0.7765(8) 0.9044(6) 0.0266(3) 0.0573 1.0000 Uani . . . .
C42 C 0.3262(9) 0.6988(7) 0.1250(4) 0.0699 1.0000 Uani . . . .
C43 C 0.6898(9) 1.0685(6) 0.2074(4) 0.0646 1.0000 Uani . . . .
O44 O 0.2734(8) 0.6662(5) 0.4778(3) 0.0976 1.0000 Uani . . . .
F45 F 0.9757(8) 0.3134(6) 0.1666(3) 0.1192 1.0000 Uani . . . .
C46 C 0.2994(9) 0.4384(7) 0.3058(4) 0.0693 1.0000 Uani . . . .
O48 O 0.4372(9) 0.6065(6) 0.5490(4) 0.1110 1.0000 Uani . . . .
C49 C 0.9877(9) 0.5602(7) 0.2733(4) 0.0662 1.0000 Uani . . . .
F51 F 1.1544(7) 0.3211(6) 0.1168(3) 0.1258 1.0000 Uani . . . .
C53 C 0.8654(10) 0.6345(7) 0.5332(4) 0.0722 1.0000 Uani . . . .
C54 C 1.0155(10) 0.2577(7) 0.1200(4) 0.0723 1.0000 Uani . . . .
C55 C 0.5322(10) 1.0645(7) 0.2093(5) 0.0784 1.0000 Uani . . . .
C56 C 0.1889(10) 0.3245(8) 0.3110(5) 0.0840 1.0000 Uani . . . .
C57 C 0.5214(14) 1.1776(8) 0.2094(6) 0.1052 1.0000 Uani . . . .
C58 C 0.6561(10) 0.8657(8) -0.0366(4) 0.0782 1.0000 Uani . . . .
C59 C 0.3508(9) 0.8327(8) 0.3393(5) 0.0859 1.0000 Uani . . . .
O60 O 0.8871(12) 0.3354(7) 0.0341(4) 0.1321 1.0000 Uani . . . .
C64 C 0.1530(10) 0.6516(8) 0.1259(5) 0.0862 1.0000 Uani . . . .
O66 O 0.7328(7) 0.1570(8) 0.0580(3) 0.1194 1.0000 Uani . . . .
O67 O 0.5550(10) 0.7544(8) 0.5013(4) 0.1558 1.0000 Uani . . . .
C100 C 0.4234(13) 0.7874(10) 0.5866(6) 0.1135 1.0000 Uani D . . .
F101 F 0.448(2) 0.8925(15) 0.5589(11) 0.1480 0.5000 Uani D U 1 1
F102 F 0.304(2) 0.779(2) 0.5994(10) 0.1418 0.5000 Uani D U 1 1
F103 F 0.554(3) 0.828(4) 0.6278(16) 0.0980 0.5000 Uani D U 1 1
F201 F 0.355(3) 0.8592(17) 0.5865(13) 0.1554 0.5000 Uani D U 1 2
F202 F 0.303(2) 0.7134(18) 0.6208(9) 0.1350 0.5000 Uani D U 1 2
F203 F 0.532(3) 0.825(4) 0.6426(16) 0.1017 0.5000 Uani D U 1 2
H211 H 0.6798 0.4104 0.0532 0.0656 1.0000 Uiso R . . .
H231 H 1.0555 0.6410 0.3665 0.0672 1.0000 Uiso R . . .
H241 H 1.0093 0.8493 0.1190 0.0670 1.0000 Uiso R . . .
H251 H 1.1900 1.0935 0.4381 0.0675 1.0000 Uiso R . . .
H261 H 1.2737 0.9820 0.5000 0.0693 1.0000 Uiso R . . .
H271 H 0.3570 0.5551 0.1274 0.0719 1.0000 Uiso R . . .
H272 H 0.3904 0.6332 0.1969 0.0723 1.0000 Uiso R . . .
H282 H 0.6061 0.8254 0.4058 0.0743 1.0000 Uiso R . . .
H281 H 0.6569 0.9329 0.3745 0.0740 1.0000 Uiso R . . .
H311 H 1.2088 0.9236 0.2107 0.0716 1.0000 Uiso R . . .
H321 H 1.1128 0.7947 0.4890 0.0674 1.0000 Uiso R . . .
H331 H 0.5017 0.4174 0.3391 0.0700 1.0000 Uiso R . . .
H332 H 0.4331 0.3759 0.2625 0.0700 1.0000 Uiso R . . .
H341 H 0.8019 0.7061 0.0003 0.0672 1.0000 Uiso R . . .
H351 H 0.8712 0.4775 0.1827 0.0736 1.0000 Uiso R . . .
H361 H 1.1770 1.0145 0.3026 0.0699 1.0000 Uiso R . . .
H382 H 0.9917 0.6171 0.4686 0.0754 1.0000 Uiso R . . .
H381 H 0.8286 0.5143 0.4543 0.0751 1.0000 Uiso R . . .
H391 H 0.7903 0.5235 -0.0124 0.0705 1.0000 Uiso R . . .
H402 H 0.4419 0.7174 0.3110 0.0834 1.0000 Uiso R . . .
H401 H 0.4923 0.8215 0.2768 0.0831 1.0000 Uiso R . . .
H411 H 0.8650 0.8864 0.0209 0.0731 1.0000 Uiso R . . .
H412 H 0.8092 0.9851 0.0410 0.0732 1.0000 Uiso R . . .
H421 H 0.3353 0.6936 0.0807 0.0874 1.0000 Uiso R . . .
H422 H 0.3783 0.7763 0.1493 0.0873 1.0000 Uiso R . . .
H431 H 0.7640 1.1255 0.2441 0.0791 1.0000 Uiso R . . .
H432 H 0.7123 1.0894 0.1674 0.0792 1.0000 Uiso R . . .
H461 H 0.3165 0.4936 0.3452 0.0849 1.0000 Uiso R . . .
H462 H 0.2537 0.4593 0.2682 0.0853 1.0000 Uiso R . . .
H491 H 1.0840 0.5625 0.2687 0.0792 1.0000 Uiso R . . .
H531 H 0.9080 0.5979 0.5631 0.1139 1.0000 Uiso R . . .
H532 H 0.9183 0.7156 0.5469 0.1140 1.0000 Uiso R . . .
H533 H 0.7569 0.6134 0.5307 0.1143 1.0000 Uiso R . . .
H551 H 0.5099 1.0420 0.2488 0.0980 1.0000 Uiso R . . .
H552 H 0.4567 1.0102 0.1716 0.0983 1.0000 Uiso R . . .
H562 H 0.0922 0.3302 0.3149 0.1312 1.0000 Uiso R . . .
H561 H 0.2307 0.3007 0.3480 0.1312 1.0000 Uiso R . . .
H563 H 0.1699 0.2700 0.2722 0.1309 1.0000 Uiso R . . .
H572 H 0.4183 1.1728 0.2094 0.1581 1.0000 Uiso R . . .
H571 H 0.5962 1.2286 0.2479 0.1580 1.0000 Uiso R . . .
H573 H 0.5498 1.2010 0.1714 0.1582 1.0000 Uiso R . . .
H582 H 0.6898 0.9164 -0.0640 0.1221 1.0000 Uiso R . . .
H581 H 0.6417 0.7908 -0.0572 0.1221 1.0000 Uiso R . . .
H583 H 0.5607 0.8678 -0.0284 0.1223 1.0000 Uiso R . . .
H592 H 0.2529 0.7975 0.3073 0.1239 1.0000 Uiso R . . .
H591 H 0.3402 0.8092 0.3791 0.1242 1.0000 Uiso R . . .
H593 H 0.3842 0.9129 0.3462 0.1244 1.0000 Uiso R . . .
H642 H 0.0996 0.6921 0.1036 0.1350 1.0000 Uiso R . . .
H641 H 0.1058 0.5731 0.1055 0.1349 1.0000 Uiso R . . .
H643 H 0.1453 0.6602 0.1699 0.1348 1.0000 Uiso R . . .

loop_
_atom_site_aniso_label
_atom_site_aniso_U_11
_atom_site_aniso_U_22
_atom_site_aniso_U_33
_atom_site_aniso_U_23
_atom_site_aniso_U_13
_atom_site_aniso_U_12
S1 0.0447(9) 0.0421(9) 0.0518(9) 0.0112(7) 0.0103(7) 0.0130(7)
S2 0.0449(9) 0.0427(9) 0.0500(9) 0.0097(7) 0.0087(7) 0.0111(7)
S3 0.0519(10) 0.0389(9) 0.0529(9) 0.0089(7) 0.0055(7) 0.0071(7)
S4 0.0709(12) 0.0419(9) 0.0516(10) 0.0104(7) 0.0180(8) 0.0232(8)
S5 0.0755(14) 0.0740(13) 0.0757(13) 0.0232(10) 0.0283(11) 0.0432(11)
S6 0.0525(11) 0.0750(14) 0.0696(12) 0.0233(10) 0.0032(9) 0.0063(10)
O7 0.042(2) 0.046(2) 0.051(2) 0.0070(19) 0.0060(19) 0.015(2)
O8 0.048(3) 0.046(3) 0.053(3) 0.004(2) 0.016(2) 0.014(2)
O9 0.040(2) 0.042(2) 0.065(3) 0.017(2) 0.020(2) 0.0180(19)
O10 0.040(2) 0.039(2) 0.059(3) 0.0117(19) 0.0110(19) 0.0127(19)
C11 0.036(3) 0.032(3) 0.058(4) 0.012(3) 0.010(3) 0.013(3)
C12 0.046(4) 0.030(3) 0.055(4) 0.011(3) 0.017(3) 0.006(3)
C13 0.037(3) 0.043(3) 0.042(3) 0.004(3) 0.005(3) 0.012(3)
C14 0.048(4) 0.037(3) 0.038(3) 0.004(3) 0.009(3) 0.009(3)
C15 0.044(4) 0.041(3) 0.047(3) 0.003(3) 0.008(3) 0.008(3)
C16 0.041(3) 0.038(3) 0.051(4) 0.010(3) 0.011(3) 0.013(3)
C17 0.038(3) 0.040(3) 0.053(4) 0.009(3) 0.015(3) 0.008(3)
C18 0.045(4) 0.038(3) 0.053(4) 0.013(3) 0.014(3) 0.016(3)
C19 0.048(4) 0.039(3) 0.049(4) 0.013(3) 0.012(3) 0.010(3)
O20 0.071(3) 0.065(3) 0.079(4) 0.012(3) 0.036(3) 0.023(3)
C21 0.057(4) 0.043(4) 0.055(4) 0.003(3) 0.006(3) 0.019(3)
C22 0.047(4) 0.041(3) 0.046(3) 0.005(3) 0.006(3) 0.012(3)
C23 0.038(4) 0.060(4) 0.064(4) 0.015(3) 0.009(3) 0.018(3)
C24 0.053(4) 0.057(4) 0.054(4) 0.005(3) 0.020(3) 0.015(3)
C25 0.050(4) 0.042(4) 0.054(4) 0.003(3) 0.012(3) 0.006(3)
C26 0.042(4) 0.059(4) 0.055(4) 0.002(3) -0.001(3) 0.012(3)
C27 0.053(4) 0.063(4) 0.059(4) 0.013(3) 0.024(3) 0.018(4)
C28 0.047(4) 0.063(4) 0.065(4) 0.003(4) 0.008(3) 0.023(3)
C29 0.052(4) 0.043(3) 0.044(3) 0.006(3) 0.013(3) 0.017(3)
C30 0.056(4) 0.036(3) 0.052(4) 0.008(3) 0.006(3) 0.014(3)
C31 0.039(4) 0.072(5) 0.070(5) 0.011(4) 0.015(3) 0.026(3)
C32 0.047(4) 0.051(4) 0.054(4) 0.010(3) 0.003(3) 0.015(3)
C33 0.047(4) 0.049(4) 0.068(4) 0.024(3) 0.014(3) 0.013(3)
C34 0.057(4) 0.056(4) 0.052(4) 0.006(3) 0.018(3) 0.016(3)
C35 0.051(4) 0.064(5) 0.064(4) 0.006(4) 0.016(3) 0.024(4)
C36 0.051(4) 0.059(4) 0.055(4) 0.010(3) 0.010(3) 0.012(3)
F37 0.128(5) 0.098(4) 0.100(4) 0.025(3) 0.005(4) 0.051(4)
C38 0.070(5) 0.046(4) 0.057(4) 0.018(3) 0.009(3) 0.017(3)
C39 0.056(4) 0.055(4) 0.057(4) 0.000(3) 0.021(3) 0.018(3)
C40 0.049(4) 0.064(5) 0.076(5) 0.011(4) 0.006(4) 0.017(4)
C41 0.058(4) 0.051(4) 0.057(4) 0.021(3) 0.017(3) 0.009(3)
C42 0.058(5) 0.073(5) 0.077(5) 0.011(4) 0.014(4) 0.026(4)
C43 0.069(5) 0.052(4) 0.082(5) 0.026(4) 0.024(4) 0.028(4)
O44 0.085(4) 0.080(4) 0.092(4) 0.002(3) -0.027(3) 0.019(3)
F45 0.148(6) 0.120(5) 0.087(4) -0.009(3) 0.037(4) 0.055(4)
C46 0.057(5) 0.067(5) 0.084(5) 0.024(4) 0.030(4) 0.015(4)
O48 0.120(6) 0.092(5) 0.114(5) 0.037(4) -0.003(4) 0.043(4)
C49 0.053(4) 0.081(5) 0.069(5) 0.013(4) 0.008(4) 0.034(4)
F51 0.083(4) 0.133(5) 0.112(5) 0.007(4) 0.021(3) -0.012(4)
C53 0.081(6) 0.075(5) 0.058(4) 0.020(4) 0.014(4) 0.026(5)
C54 0.075(6) 0.056(5) 0.080(6) 0.014(4) 0.029(4) 0.014(4)
C55 0.070(5) 0.072(5) 0.112(7) 0.031(5) 0.027(5) 0.044(5)
C56 0.060(5) 0.091(6) 0.098(7) 0.033(5) 0.036(5) 0.012(5)
C57 0.123(9) 0.088(7) 0.123(9) 0.021(6) 0.011(7) 0.072(7)
C58 0.075(6) 0.090(6) 0.062(5) 0.028(4) 0.013(4) 0.021(5)
C59 0.048(5) 0.094(7) 0.112(7) 0.022(6) 0.014(5) 0.024(5)
O60 0.228(10) 0.111(6) 0.110(6) 0.042(5) 0.041(6) 0.121(7)
C64 0.063(5) 0.093(7) 0.116(8) 0.030(6) 0.031(5) 0.038(5)
O66 0.051(4) 0.190(8) 0.104(5) 0.009(5) 0.030(3) 0.032(4)
O67 0.111(6) 0.175(8) 0.094(5) 0.035(5) 0.020(5) -0.051(6)
C100 0.077(7) 0.105(9) 0.132(10) -0.004(7) -0.026(7) 0.040(7)
F101 0.110(14) 0.093(10) 0.194(19) -0.030(10) -0.059(12) 0.052(11)
F102 0.103(8) 0.17(2) 0.114(13) -0.013(11) 0.040(9) 0.010(13)
F103 0.075(8) 0.133(8) 0.065(14) -0.012(10) -0.002(8) 0.036(8)
F201 0.123(15) 0.102(11) 0.193(19) -0.039(11) -0.060(13) 0.062(12)
F202 0.098(7) 0.16(2) 0.108(12) -0.011(10) 0.047(8) 0.012(12)
F203 0.082(9) 0.132(7) 0.064(14) -0.004(11) -0.010(9) 0.030(9)

loop_
_atom_type_symbol
_atom_type_scat_dispersion_real
_atom_type_scat_dispersion_imag
_atom_type_scat_Cromer_Mann_a1
_atom_type_scat_Cromer_Mann_b1
_atom_type_scat_Cromer_Mann_a2
_atom_type_scat_Cromer_Mann_b2
_atom_type_scat_Cromer_Mann_a3
_atom_type_scat_Cromer_Mann_b3
_atom_type_scat_Cromer_Mann_a4
_atom_type_scat_Cromer_Mann_b4
_atom_type_scat_Cromer_Mann_c
_atom_type_scat_source
C 0.0033 0.0016 2.3100 20.8439 1.0200 10.2075 1.5886 0.5687 0.8650 51.6512 0.2156 'International Tables Vol C 4.2.6.8 and 6.1.1.4'
H 0.0000 0.0000 0.4930 10.5109 0.3229 26.1257 0.1402 3.1424 0.0408 57.7998 0.0030 'International Tables Vol C 4.2.6.8 and 6.1.1.4'
O 0.0106 0.0060 3.0485 13.2771 2.2868 5.7011 1.5463 0.3239 0.8670 32.9089 0.2508 'International Tables Vol C 4.2.6.8 and 6.1.1.4'
S 0.1246 0.1234 6.9053 1.4679 5.2034 22.2151 1.4379 0.2536 1.5863 56.1720 0.8669 'International Tables Vol C 4.2.6.8 and 6.1.1.4'
F 0.0171 0.0103 3.5392 10.2825 2.6412 4.2944 1.5170 0.2615 1.0243 26.1476 0.2776 'International Tables Vol C 4.2.6.8 and 6.1.1.4'
B 0.0013 0.0007 2.0545 23.2185 1.3326 1.0210 1.0979 60.3498 0.7068 0.1403 -0.1932 'International Tables Vol C 4.2.6.8 and 6.1.1.4'

loop_
_geom_angle_atom_site_label_1
_geom_angle_atom_site_label_2
_geom_angle_atom_site_label_3
_geom_angle
_geom_angle_publ_flag
C16 S1 C17 100.3(3) yes
C16 S1 C41 105.4(3) yes
C17 S1 C41 102.4(3) yes
C15 S2 C19 101.2(3) yes
C15 S2 C38 104.9(3) yes
C19 S2 C38 102.6(3) yes
C22 S3 C30 99.3(3) yes
C18 S4 C29 98.6(3) yes
O20 S5 C54 102.6(4) yes
O20 S5 O60 113.5(4) yes
C54 S5 O60 101.9(5) yes
O20 S5 O66 113.6(4) yes
C54 S5 O66 102.8(4) yes
O60 S5 O66 119.3(6) yes
O44 S6 O48 113.7(4) yes
O44 S6 O67 118.2(5) yes
O48 S6 O67 111.0(6) yes
O44 S6 C100 106.0(5) yes
O48 S6 C100 101.4(6) yes
O67 S6 C100 104.4(6) yes
C14 O7 C28 112.3(5) yes
C13 O8 C27 116.6(5) yes
C12 O9 C43 113.6(5) yes
C11 O10 C33 113.4(5) yes
O10 C11 C19 120.5(6) yes
O10 C11 C30 121.9(5) yes
C19 C11 C30 117.6(6) yes
O9 C12 C17 119.2(6) yes
O9 C12 C18 121.8(6) yes
C17 C12 C18 118.9(6) yes
O8 C13 C16 117.8(5) yes
O8 C13 C22 123.4(6) yes
C16 C13 C22 118.4(6) yes
O7 C14 C15 118.1(5) yes
O7 C14 C29 123.1(6) yes
C15 C14 C29 118.6(6) yes
S2 C15 C14 113.6(5) yes
S2 C15 C32 124.1(5) yes
C14 C15 C32 122.2(6) yes
S1 C16 C13 113.6(5) yes
S1 C16 C34 123.8(5) yes
C13 C16 C34 122.6(6) yes
S1 C17 C12 117.7(5) yes
S1 C17 C24 120.7(5) yes
C12 C17 C24 121.5(6) yes
S4 C18 C12 120.9(5) yes
S4 C18 C36 120.2(5) yes
C12 C18 C36 118.8(6) yes
S2 C19 C11 116.4(5) yes
S2 C19 C23 120.9(5) yes
C11 C19 C23 122.6(6) yes
C22 C21 C39 121.4(6) yes
C22 C21 H211 118.9 no
C39 C21 H211 119.6 no
S3 C22 C13 120.9(5) yes
S3 C22 C21 120.4(5) yes
C13 C22 C21 118.6(6) yes
C19 C23 C49 118.8(6) yes
C19 C23 H231 119.2 no
C49 C23 H231 122.0 no
C17 C24 C31 119.0(6) yes
C17 C24 H241 120.3 no
C31 C24 H241 120.7 no
C26 C25 C29 120.6(6) yes
C26 C25 H251 120.5 no
C29 C25 H251 118.9 no
C25 C26 C32 120.7(6) yes
C25 C26 H261 120.2 no
C32 C26 H261 119.1 no
O8 C27 C42 110.1(6) yes
O8 C27 H271 110.4 no
C42 C27 H271 108.7 no
O8 C27 H272 108.3 no
C42 C27 H272 107.6 no
H271 C27 H272 111.7 no
O7 C28 C40 109.1(6) yes
O7 C28 H282 110.2 no
C40 C28 H282 107.7 no
O7 C28 H281 110.0 no
C40 C28 H281 110.2 no
H282 C28 H281 109.6 no
S4 C29 C14 120.0(5) yes
S4 C29 C25 120.2(5) yes
C14 C29 C25 119.8(6) yes
S3 C30 C11 120.1(5) yes
S3 C30 C35 120.3(5) yes
C11 C30 C35 119.7(6) yes
C24 C31 C36 120.6(7) yes
C24 C31 H311 119.7 no
C36 C31 H311 119.7 no
C26 C32 C15 118.0(6) yes
C26 C32 H321 121.3 no
C15 C32 H321 120.7 no
O10 C33 C46 109.0(6) yes
O10 C33 H331 108.7 no
C46 C33 H331 109.7 no
O10 C33 H332 110.7 no
C46 C33 H332 107.5 no
H331 C33 H332 111.3 no
C16 C34 C39 118.5(7) yes
C16 C34 H341 120.1 no
C39 C34 H341 121.3 no
C30 C35 C49 121.3(7) yes
C30 C35 H351 119.1 no
C49 C35 H351 119.6 no
C18 C36 C31 121.1(7) yes
C18 C36 H361 118.6 no
C31 C36 H361 120.3 no
S2 C38 C53 111.0(5) yes
S2 C38 H382 108.9 no
C53 C38 H382 109.6 no
S2 C38 H381 108.1 no
C53 C38 H381 109.5 no
H382 C38 H381 109.7 no
C34 C39 C21 120.3(6) yes
C34 C39 H391 119.2 no
C21 C39 H391 120.4 no
C28 C40 C59 110.1(7) yes
C28 C40 H402 108.5 no
C59 C40 H402 108.6 no
C28 C40 H401 108.1 no
C59 C40 H401 112.3 no
H402 C40 H401 109.1 no
S1 C41 C58 111.1(5) yes
S1 C41 H411 110.3 no
C58 C41 H411 109.1 no
S1 C41 H412 107.3 no
C58 C41 H412 109.4 no
H411 C41 H412 109.6 no
C27 C42 C64 109.8(7) yes
C27 C42 H421 107.0 no
C64 C42 H421 109.7 no
C27 C42 H422 108.3 no
C64 C42 H422 111.2 no
H421 C42 H422 110.9 no
O9 C43 C55 108.1(6) yes
O9 C43 H431 111.5 no
C55 C43 H431 107.9 no
O9 C43 H432 110.5 no
C55 C43 H432 109.0 no
H431 C43 H432 109.8 no
C33 C46 C56 110.8(7) yes
C33 C46 H461 108.5 no
C56 C46 H461 108.3 no
C33 C46 H462 109.5 no
C56 C46 H462 108.8 no
H461 C46 H462 111.1 no
C35 C49 C23 120.0(7) yes
C35 C49 H491 119.5 no
C23 C49 H491 120.5 no
C38 C53 H531 109.8 no
C38 C53 H532 110.1 no
H531 C53 H532 110.1 no
C38 C53 H533 107.6 no
H531 C53 H533 109.1 no
H532 C53 H533 110.1 no
S5 C54 F45 109.0(7) yes
S5 C54 F51 112.0(6) yes
F45 C54 F51 108.0(7) yes
S5 C54 F37 112.1(6) yes
F45 C54 F37 107.3(7) yes
F51 C54 F37 108.3(8) yes
C43 C55 C57 111.6(8) yes
C43 C55 H551 108.4 no
C57 C55 H551 108.1 no
C43 C55 H552 109.0 no
C57 C55 H552 109.1 no
H551 C55 H552 110.7 no
C46 C56 H562 108.7 no
C46 C56 H561 111.3 no
H562 C56 H561 108.9 no
C46 C56 H563 109.0 no
H562 C56 H563 108.9 no
H561 C56 H563 110.2 no
C55 C57 H572 110.3 no
C55 C57 H571 106.6 no
H572 C57 H571 111.1 no
C55 C57 H573 107.4 no
H572 C57 H573 110.9 no
H571 C57 H573 110.3 no
C41 C58 H582 109.0 no
C41 C58 H581 110.7 no
H582 C58 H581 109.3 no
C41 C58 H583 108.0 no
H582 C58 H583 108.9 no
H581 C58 H583 110.8 no
C40 C59 H592 110.3 no
C40 C59 H591 108.2 no
H592 C59 H591 110.2 no
C40 C59 H593 108.5 no
H592 C59 H593 110.1 no
H591 C59 H593 109.6 no
C42 C64 H642 109.8 no
C42 C64 H641 110.2 no
H642 C64 H641 109.3 no
C42 C64 H643 108.9 no
H642 C64 H643 109.5 no
H641 C64 H643 109.1 no
S6 C100 F101 99.7(12) yes
S6 C100 F102 118.4(14) yes
F101 C100 F102 97.5(16) yes
S6 C100 F103 113(2) yes
F101 C100 F103 95(2) yes
F102 C100 F103 124(2) yes
S6 C100 F201 126.5(14) yes
S6 C100 F202 105.3(10) yes
F201 C100 F202 90.3(17) yes
S6 C100 F203 126(2) yes
F201 C100 F203 105(2) yes
F202 C100 F203 89.4(19) yes

loop_
_geom_bond_atom_site_label_1
_geom_bond_atom_site_label_2
_geom_bond_distance
_geom_bond_publ_flag
S1 C16 1.799(6) yes
S1 C17 1.783(6) yes
S1 C41 1.815(7) yes
S2 C15 1.791(6) yes
S2 C19 1.785(7) yes
S2 C38 1.809(7) yes
S3 C22 1.767(7) yes
S3 C30 1.785(7) yes
S4 C18 1.779(6) yes
S4 C29 1.781(7) yes
S5 O20 1.433(5) yes
S5 C54 1.830(10) yes
S5 O60 1.437(7) yes
S5 O66 1.413(7) yes
S6 O44 1.420(6) yes
S6 O48 1.423(7) yes
S6 O67 1.418(8) yes
S6 C100 1.722(13) yes
O7 C14 1.363(7) yes
O7 C28 1.473(8) yes
O8 C13 1.364(7) yes
O8 C27 1.474(8) yes
O9 C12 1.368(7) yes
O9 C43 1.434(8) yes
O10 C11 1.356(7) yes
O10 C33 1.453(7) yes
C11 C19 1.394(9) yes
C11 C30 1.403(9) yes
C12 C17 1.395(9) yes
C12 C18 1.391(9) yes
C13 C16 1.385(9) yes
C13 C22 1.402(9) yes
C14 C15 1.386(9) yes
C14 C29 1.398(9) yes
C15 C32 1.390(9) yes
C16 C34 1.387(9) yes
C17 C24 1.388(9) yes
C18 C36 1.400(9) yes
C19 C23 1.389(9) yes
C21 C22 1.402(9) yes
C21 C39 1.373(10) yes
C21 H211 0.937 no
C23 C49 1.374(10) yes
C23 H231 0.933 no
C24 C31 1.368(10) yes
C24 H241 0.939 no
C25 C26 1.385(10) yes
C25 C29 1.381(9) yes
C25 H251 0.932 no
C26 C32 1.392(10) yes
C26 H261 0.945 no
C27 C42 1.449(11) yes
C27 H271 0.981 no
C27 H272 0.972 no
C28 C40 1.478(10) yes
C28 H282 0.979 no
C28 H281 0.976 no
C30 C35 1.388(10) yes
C31 C36 1.374(10) yes
C31 H311 0.927 no
C32 H321 0.935 no
C33 C46 1.500(10) yes
C33 H331 0.971 no
C33 H332 0.984 no
C34 C39 1.378(10) yes
C34 H341 0.923 no
C35 C49 1.384(10) yes
C35 H351 0.936 no
C36 H361 0.943 no
F37 C54 1.293(10) yes
C38 C53 1.499(10) yes
C38 H382 0.975 no
C38 H381 0.982 no
C39 H391 0.934 no
C40 C59 1.520(11) yes
C40 H402 0.978 no
C40 H401 0.987 no
C41 C58 1.512(10) yes
C41 H411 0.970 no
C41 H412 0.974 no
C42 C64 1.546(11) yes
C42 H421 0.978 no
C42 H422 0.979 no
C43 C55 1.486(11) yes
C43 H431 0.978 no
C43 H432 0.983 no
F45 C54 1.351(10) yes
C46 C56 1.524(11) yes
C46 H461 0.990 no
C46 H462 0.967 no
C49 H491 0.928 no
F51 C54 1.311(10) yes
C53 H531 0.965 no
C53 H532 0.975 no
C53 H533 0.958 no
C55 C57 1.508(11) yes
C55 H551 0.979 no
C55 H552 0.982 no
C56 H562 0.963 no
C56 H561 0.965 no
C56 H563 0.972 no
C57 H572 0.958 no
C57 H571 0.976 no
C57 H573 0.968 no
C58 H582 0.958 no
C58 H581 0.968 no
C58 H583 0.963 no
C59 H592 0.969 no
C59 H591 0.966 no
C59 H593 0.962 no
C64 H642 0.963 no
C64 H641 0.965 no
C64 H643 0.967 no
C100 F101 1.53(2) yes
C100 F102 1.19(2) yes
C100 F103 1.28(3) yes
C100 F201 1.31(2) yes
C100 F202 1.59(2) yes
C100 F203 1.35(3) yes

loop_
_geom_hbond_atom_site_label_D
_geom_hbond_atom_site_label_H
_geom_hbond_atom_site_label_A
_geom_hbond_site_symmetry_A
_geom_hbond_angle_DHA
_geom_hbond_distance_DH
_geom_hbond_distance_HA
_geom_hbond_distance_DA
_geom_hbond_publ_flag
C21 H211 O60 . 129 0.94 2.55 3.226(11) yes
C25 H251 O67 2_776 144 0.93 2.52 3.315(11) yes
C28 H282 O67 . 178 0.98 2.44 3.421(11) yes
C33 H331 O48 2_666 161 0.97 2.48 3.415(11) yes
C34 H341 O20 2_765 138 0.92 2.54 3.287(11) yes
C38 H382 O44 1_655 176 0.98 2.48 3.458(11) yes
C38 H381 O48 2_666 130 0.98 2.45 3.174(11) yes
C41 H411 O20 2_765 176 0.97 2.40 3.373(11) yes
C41 H412 O20 1_565 139 0.97 2.57 3.372(11) yes
C41 H412 O66 1_565 148 0.97 2.58 3.445(11) yes
